data_7001148
loop_
_publ_author_name
'Field, Leslie D.'
'Messerle, Barbara A.'
'Vuong, Khuong Q.'
'Turner, Peter'

_publ_section_title
;
 Rhodium(I) and iridium(I) complexes containing bidentate
 phosphine-imidazolyl donor ligands as catalysts for the hydroamination
 and hydrothiolation of alkynes
;
_journal_issue 18
_journal_name_full 'Dalton Transactions'
_journal_page_first 3599
_journal_page_last 3614
_journal_paper_doi 10.1039/b821188d
_journal_year 2009
_chemical_formula_sum 'C49 H49 B Ir N2 P'
_chemical_formula_weight 899.88
_chemical_name_systematic
;
?
;
_space_group_IT_number 14
_symmetry_cell_setting monoclinic
_symmetry_Int_Tables_number 14
_symmetry_space_group_name_Hall '-P 2ybc'
_symmetry_space_group_name_H-M 'P 1 21/c 1'
_atom_sites_solution_hydrogens geom
_atom_sites_solution_primary direct
_atom_sites_solution_secondary difmap
_audit_creation_method SHELXL-97
_cell_angle_alpha 90.00
_cell_angle_beta 96.844(3)
_cell_angle_gamma 90.00
_cell_formula_units_Z 4
_cell_length_a 13.971(3)
_cell_length_b 9.6981(18)
_cell_length_c 29.840(6)
_cell_measurement_reflns_used 1000
_cell_measurement_temperature 150(2)
_cell_measurement_theta_max 28.2
_cell_measurement_theta_min 2.6
_cell_volume 4014.3(14)
_computing_cell_refinement 'SAINT (Bruker,1995)'
_computing_data_collection 'SMART (Bruker,1995)'
_computing_data_reduction 'SAINT and XPREP (Bruker 1995)'
_computing_molecular_graphics
;
teXsan for Windows (MSC, 1997)
xtal 3.6 (Hall,du Boulay, D.J. & Olthof-Hazekamp, R. 1999)
ORTEPII (Johnson,C.K., 1976).
WinGX (Farrugia, 1999)
;
_computing_structure_refinement 'SHELXL-97 (Sheldrick, 1997)'
_computing_structure_solution 'SIR97 (Altomare, et. al. 1997)'
_diffrn_ambient_temperature 150(2)
_diffrn_crystal_treatment
;
attached with Exxon Paratone N, to a short length
of fibre supported on a thin piece of copper wire
inserted in a copper mounting pin. The crystal was
quenched in a cold nitrogen gas stream from an
Oxford Cryosystems Cryostream.
;
_diffrn_measured_fraction_theta_full 0.959
_diffrn_measured_fraction_theta_max 0.959
_diffrn_measurement_device_type 'Bruker SMART 1000 CCD'
_diffrn_measurement_method \w
_diffrn_radiation_monochromator graphite
_diffrn_radiation_source 'sealed tube'
_diffrn_radiation_type MoK\a
_diffrn_radiation_wavelength 0.71073
_diffrn_reflns_av_R_equivalents 0.0389
_diffrn_reflns_av_sigmaI/netI 0.0241
_diffrn_reflns_limit_h_max 18
_diffrn_reflns_limit_h_min -18
_diffrn_reflns_limit_k_max 12
_diffrn_reflns_limit_k_min -12
_diffrn_reflns_limit_l_max 38
_diffrn_reflns_limit_l_min -38
_diffrn_reflns_number 39147
_diffrn_reflns_theta_full 28.29
_diffrn_reflns_theta_max 28.29
_diffrn_reflns_theta_min 1.89
_diffrn_standards_decay_% 0.04
_diffrn_standards_number 383
_exptl_absorpt_coefficient_mu 3.403
_exptl_absorpt_correction_T_max 0.651
_exptl_absorpt_correction_T_min 0.414
_exptl_absorpt_correction_type gaussian
_exptl_absorpt_process_details
;
Gaussian (Coppens et al., 1965)
XPREP (Bruker, 1995)
;
_exptl_crystal_colour orange
_exptl_crystal_density_diffrn 1.489
_exptl_crystal_density_method 'not measured'
_exptl_crystal_description prism
_exptl_crystal_F_000 1816
_exptl_crystal_size_max 0.326
_exptl_crystal_size_mid 0.145
_exptl_crystal_size_min 0.139
_refine_diff_density_max 1.564
_refine_diff_density_min -1.180
_refine_diff_density_rms 0.075
_refine_ls_extinction_method none
_refine_ls_goodness_of_fit_ref 1.316
_refine_ls_hydrogen_treatment constr
_refine_ls_matrix_type full
_refine_ls_number_parameters 504
_refine_ls_number_reflns 9556
_refine_ls_number_restraints 0
_refine_ls_restrained_S_all 1.316
_refine_ls_R_factor_all 0.0315
_refine_ls_R_factor_gt 0.0243
_refine_ls_shift/su_max 0.004
_refine_ls_shift/su_mean 0.000
_refine_ls_structure_factor_coef Fsqd
_refine_ls_weighting_details 'calc w=1/[\s^2^(Fo^2^)+(0.02P)^2^] where P=(Fo^2^+2Fc^2^)/3'
_refine_ls_weighting_scheme calc
_refine_ls_wR_factor_gt 0.0515
_refine_ls_wR_factor_ref 0.0528
_reflns_number_gt 8112
_reflns_number_total 9556
_reflns_threshold_expression >2sigma(I)
_cod_data_source_file b821188d.txt
_cod_data_source_block bam10
_cod_depositor_comments
;
The following automatic conversions were performed:
'_exptl_absorpt_correction_type' value 'Gaussian' changed to 'gaussian'
according to '/home/saulius/struct/CIF-dictionaries/cif_core.dic'
dictionary named 'cif_core.dic' version 2.4.1 from 2010-06-29.

Automatic conversion script
Id: cif_fix_enum 1527 2010-12-29 10:47:43Z saulius 
;
_cod_original_cell_volume 4014.3(13)
_cod_original_sg_symbol_H-M 'P 21/c '
_cod_database_code 7001148

loop_
_symmetry_equiv_pos_as_xyz
'x, y, z'
'-x, y+1/2, -z+1/2'
'-x, -y, -z'
'x, -y-1/2, z-1/2'

loop_
_atom_site_label
_atom_site_type_symbol
_atom_site_fract_x
_atom_site_fract_y
_atom_site_fract_z
_atom_site_U_iso_or_equiv
_atom_site_adp_type
_atom_site_occupancy
_atom_site_symmetry_multiplicity
_atom_site_calc_flag
_atom_site_refinement_flags
_atom_site_disorder_assembly
_atom_site_disorder_group
Ir1 Ir 0.356213(7) 0.274957(10) 0.351683(3) 0.02767(4) Uani 1 1 d . . .
P1 P 0.29016(4) 0.41631(6) 0.40051(2) 0.02432(13) Uani 1 1 d . . .
N1 N 0.30353(14) 0.4241(2) 0.30608(6) 0.0292(5) Uani 1 1 d . . .
N2 N 0.22315(14) 0.6128(2) 0.28429(6) 0.0270(4) Uani 1 1 d . . .
C1 C 0.46710(19) 0.1994(3) 0.31159(9) 0.0351(6) Uani 1 1 d . . .
H1 H 0.485(2) 0.275(3) 0.2931(10) 0.040(8) Uiso 1 1 d . . .
C2 C 0.3848(2) 0.1239(3) 0.29965(10) 0.0426(7) Uani 1 1 d . . .
H2 H 0.3461(19) 0.150(3) 0.2738(9) 0.040(8) Uiso 1 1 d . . .
C3 C 0.3690(3) -0.0209(3) 0.31568(12) 0.0661(10) Uani 1 1 d . . .
H3A H 0.3181 -0.0642 0.2943 0.079 Uiso 1 1 calc R . .
H3B H 0.4290 -0.0740 0.3142 0.079 Uiso 1 1 calc R . .
C4 C 0.3414(4) -0.0346(4) 0.36151(14) 0.0956(15) Uani 1 1 d . . .
H4A H 0.3807 -0.1092 0.3771 0.115 Uiso 1 1 calc R . .
H4B H 0.2732 -0.0641 0.3590 0.115 Uiso 1 1 calc R . .
C5 C 0.3525(3) 0.0910(3) 0.39030(11) 0.0504(8) Uani 1 1 d . . .
H5 H 0.306(2) 0.099(3) 0.4116(10) 0.047(9) Uiso 1 1 d . . .
C6 C 0.4396(2) 0.1590(4) 0.40280(10) 0.0509(9) Uani 1 1 d . . .
H6 H 0.448(2) 0.211(3) 0.4290(11) 0.053(9) Uiso 1 1 d . . .
C7 C 0.5352(2) 0.1099(5) 0.38881(12) 0.0876(15) Uani 1 1 d . . .
H7A H 0.5880 0.1464 0.4107 0.105 Uiso 1 1 calc R . .
H7B H 0.5374 0.0080 0.3908 0.105 Uiso 1 1 calc R . .
C8 C 0.5534(2) 0.1507(3) 0.34303(11) 0.0488(8) Uani 1 1 d . . .
H8A H 0.5821 0.0710 0.3288 0.059 Uiso 1 1 calc R . .
H8B H 0.6020 0.2254 0.3458 0.059 Uiso 1 1 calc R . .
C9 C 0.31641(18) 0.4524(3) 0.26174(8) 0.0372(6) Uani 1 1 d . . .
H9 H 0.3540 0.3991 0.2436 0.045 Uiso 1 1 calc R . .
C10 C 0.26725(18) 0.5676(3) 0.24831(9) 0.0362(6) Uani 1 1 d . . .
H10 H 0.2638 0.6096 0.2194 0.043 Uiso 1 1 calc R . .
C11 C 0.24515(16) 0.5248(2) 0.31839(8) 0.0243(5) Uani 1 1 d . . .
C12 C 0.21022(16) 0.5311(2) 0.36349(7) 0.0239(5) Uani 1 1 d . . .
H12A H 0.1425 0.4992 0.3616 0.029 Uiso 1 1 calc R . .
H12B H 0.2138 0.6267 0.3752 0.029 Uiso 1 1 calc R . .
C13 C 0.15539(19) 0.7283(2) 0.28425(9) 0.0314(6) Uani 1 1 d . . .
H13A H 0.1637 0.7735 0.3138 0.047 Uiso 1 1 calc R . .
H13B H 0.0892 0.6938 0.2779 0.047 Uiso 1 1 calc R . .
H13C H 0.1680 0.7949 0.2609 0.047 Uiso 1 1 calc R . .
C14 C 0.21741(17) 0.3390(2) 0.43998(8) 0.0273(5) Uani 1 1 d . . .
C15 C 0.13700(19) 0.2621(3) 0.42262(10) 0.0362(6) Uani 1 1 d . . .
H15 H 0.1186 0.2588 0.3909 0.043 Uiso 1 1 calc R . .
C16 C 0.0840(2) 0.1906(3) 0.45139(11) 0.0447(7) Uani 1 1 d . . .
H16 H 0.0287 0.1395 0.4395 0.054 Uiso 1 1 calc R . .
C17 C 0.1116(2) 0.1939(3) 0.49715(11) 0.0469(8) Uani 1 1 d . . .
H17 H 0.0759 0.1436 0.5168 0.056 Uiso 1 1 calc R . .
C18 C 0.1905(2) 0.2693(3) 0.51459(10) 0.0499(8) Uani 1 1 d . . .
H18 H 0.2086 0.2718 0.5463 0.060 Uiso 1 1 calc R . .
C19 C 0.2439(2) 0.3420(3) 0.48613(9) 0.0379(6) Uani 1 1 d . . .
H19 H 0.2986 0.3938 0.4983 0.045 Uiso 1 1 calc R . .
C20 C 0.37454(17) 0.5367(3) 0.43028(8) 0.0299(5) Uani 1 1 d . . .
C21 C 0.3438(2) 0.6386(3) 0.45822(9) 0.0399(7) Uani 1 1 d . . .
H21 H 0.2790 0.6399 0.4648 0.048 Uiso 1 1 calc R . .
C22 C 0.4085(2) 0.7385(3) 0.47647(11) 0.0527(8) Uani 1 1 d . . .
H22 H 0.3882 0.8073 0.4959 0.063 Uiso 1 1 calc R . .
C23 C 0.5031(2) 0.7374(4) 0.46616(11) 0.0578(9) Uani 1 1 d . . .
H23 H 0.5472 0.8060 0.4784 0.069 Uiso 1 1 calc R . .
C24 C 0.5328(2) 0.6379(4) 0.43849(10) 0.0557(9) Uani 1 1 d . . .
H24 H 0.5973 0.6383 0.4315 0.067 Uiso 1 1 calc R . .
C25 C 0.46949(18) 0.5362(3) 0.42049(9) 0.0410(7) Uani 1 1 d . . .
H25 H 0.4909 0.4666 0.4016 0.049 Uiso 1 1 calc R . .
C26 C 0.95259(16) 0.5997(2) 0.38414(8) 0.0221(5) Uani 1 1 d . . .
C27 C 0.98198(18) 0.7285(2) 0.36902(8) 0.0275(5) Uani 1 1 d . . .
H27 H 0.9554 0.7596 0.3400 0.033 Uiso 1 1 calc R . .
C28 C 1.04835(18) 0.8127(3) 0.39470(8) 0.0311(6) Uani 1 1 d . . .
H28 H 1.0654 0.8997 0.3833 0.037 Uiso 1 1 calc R . .
C29 C 1.08940(18) 0.7692(2) 0.43688(9) 0.0316(6) Uani 1 1 d . . .
H29 H 1.1344 0.8261 0.4547 0.038 Uiso 1 1 calc R . .
C30 C 1.06410(17) 0.6420(3) 0.45263(8) 0.0293(5) Uani 1 1 d . . .
H30 H 1.0923 0.6105 0.4814 0.035 Uiso 1 1 calc R . .
C31 C 0.99751(16) 0.5599(2) 0.42661(8) 0.0249(5) Uani 1 1 d . . .
H31 H 0.9817 0.4726 0.4382 0.030 Uiso 1 1 calc R . .
C32 C 0.85496(16) 0.3556(2) 0.37399(8) 0.0225(5) Uani 1 1 d . . .
C33 C 0.81644(17) 0.3484(2) 0.41558(8) 0.0290(5) Uani 1 1 d . . .
H33 H 0.8048 0.4319 0.4307 0.035 Uiso 1 1 calc R . .
C34 C 0.79497(19) 0.2246(3) 0.43520(9) 0.0330(6) Uani 1 1 d . . .
H34 H 0.7698 0.2247 0.4634 0.040 Uiso 1 1 calc R . .
C35 C 0.80982(18) 0.1009(3) 0.41422(9) 0.0319(6) Uani 1 1 d . . .
H35 H 0.7949 0.0159 0.4276 0.038 Uiso 1 1 calc R . .
C36 C 0.84686(17) 0.1034(2) 0.37331(9) 0.0312(6) Uani 1 1 d . . .
H36 H 0.8571 0.0193 0.3583 0.037 Uiso 1 1 calc R . .
C37 C 0.86923(17) 0.2279(2) 0.35401(8) 0.0259(5) Uani 1 1 d . . .
H37 H 0.8953 0.2262 0.3260 0.031 Uiso 1 1 calc R . .
C38 C 0.91175(16) 0.5003(2) 0.30215(8) 0.0223(5) Uani 1 1 d . . .
C39 C 0.99453(16) 0.4256(2) 0.29480(8) 0.0258(5) Uani 1 1 d . . .
H39 H 1.0261 0.3725 0.3189 0.031 Uiso 1 1 calc R . .
C40 C 1.03237(18) 0.4257(2) 0.25380(8) 0.0311(6) Uani 1 1 d . . .
H40 H 1.0884 0.3732 0.2504 0.037 Uiso 1 1 calc R . .
C41 C 0.9887(2) 0.5022(2) 0.21803(9) 0.0356(6) Uani 1 1 d . . .
H41 H 1.0144 0.5031 0.1900 0.043 Uiso 1 1 calc R . .
C42 C 0.90700(19) 0.5776(3) 0.22370(8) 0.0333(6) Uani 1 1 d . . .
H42 H 0.8761 0.6305 0.1994 0.040 Uiso 1 1 calc R . .
C43 C 0.86997(18) 0.5762(2) 0.26475(8) 0.0270(5) Uani 1 1 d . . .
H43 H 0.8138 0.6290 0.2677 0.032 Uiso 1 1 calc R . .
C44 C 0.76569(17) 0.5822(2) 0.34564(8) 0.0248(5) Uani 1 1 d . . .
C45 C 0.68605(18) 0.5094(3) 0.32450(9) 0.0357(6) Uani 1 1 d . . .
H45 H 0.6950 0.4165 0.3158 0.043 Uiso 1 1 calc R . .
C46 C 0.59531(19) 0.5667(3) 0.31574(10) 0.0458(7) Uani 1 1 d . . .
H46 H 0.5434 0.5134 0.3014 0.055 Uiso 1 1 calc R . .
C47 C 0.5803(2) 0.7015(3) 0.32788(11) 0.0511(8) Uani 1 1 d . . .
H47 H 0.5182 0.7419 0.3219 0.061 Uiso 1 1 calc R . .
C48 C 0.6561(2) 0.7766(3) 0.34878(11) 0.0471(8) Uani 1 1 d . . .
H48 H 0.6463 0.8694 0.3574 0.057 Uiso 1 1 calc R . .
C49 C 0.74715(19) 0.7175(2) 0.35735(9) 0.0328(6) Uani 1 1 d . . .
H49 H 0.7986 0.7717 0.3717 0.039 Uiso 1 1 calc R . .
B1 B 0.87243(18) 0.5076(3) 0.35183(9) 0.0221(5) Uani 1 1 d . . .

loop_
_atom_site_aniso_label
_atom_site_aniso_U_11
_atom_site_aniso_U_22
_atom_site_aniso_U_33
_atom_site_aniso_U_23
_atom_site_aniso_U_13
_atom_site_aniso_U_12
Ir1 0.02557(5) 0.03492(6) 0.02234(5) 0.00053(4) 0.00210(4) 0.01164(4)
P1 0.0222(3) 0.0319(3) 0.0187(3) 0.0021(2) 0.0020(2) 0.0058(2)
N1 0.0255(11) 0.0429(13) 0.0192(11) 0.0012(9) 0.0029(8) 0.0095(9)
N2 0.0252(11) 0.0315(11) 0.0241(11) 0.0063(9) 0.0025(8) 0.0017(8)
C1 0.0333(15) 0.0384(17) 0.0352(15) -0.0004(12) 0.0113(12) 0.0122(12)
C2 0.0443(18) 0.0486(18) 0.0347(17) -0.0130(14) 0.0039(14) 0.0080(14)
C3 0.078(3) 0.053(2) 0.068(3) -0.0208(18) 0.012(2) -0.0130(18)
C4 0.172(5) 0.035(2) 0.080(3) 0.004(2) 0.018(3) 0.013(2)
C5 0.063(2) 0.0424(18) 0.046(2) 0.0114(15) 0.0074(17) 0.0219(16)
C6 0.056(2) 0.068(2) 0.0283(16) 0.0055(15) 0.0054(14) 0.0387(18)
C7 0.055(2) 0.159(4) 0.049(2) 0.009(2) 0.0048(18) 0.062(3)
C8 0.0320(15) 0.0521(19) 0.064(2) 0.0149(16) 0.0116(14) 0.0131(13)
C9 0.0356(15) 0.0567(18) 0.0207(13) 0.0032(12) 0.0088(11) 0.0128(13)
C10 0.0342(15) 0.0536(17) 0.0220(13) 0.0090(12) 0.0080(11) 0.0041(12)
C11 0.0207(12) 0.0300(13) 0.0218(12) 0.0017(10) 0.0015(9) 0.0000(9)
C12 0.0241(12) 0.0274(12) 0.0197(12) 0.0002(9) 0.0006(9) 0.0049(9)
C13 0.0355(14) 0.0249(12) 0.0328(14) 0.0059(11) 0.0004(11) 0.0030(11)
C14 0.0275(13) 0.0295(13) 0.0257(13) 0.0052(10) 0.0071(10) 0.0105(10)
C15 0.0347(15) 0.0392(15) 0.0348(15) 0.0059(12) 0.0039(12) 0.0014(11)
C16 0.0352(16) 0.0376(16) 0.063(2) 0.0117(14) 0.0131(14) 0.0034(12)
C17 0.0494(18) 0.0420(17) 0.055(2) 0.0167(14) 0.0287(16) 0.0117(14)
C18 0.064(2) 0.059(2) 0.0295(16) 0.0129(14) 0.0184(15) 0.0089(16)
C19 0.0418(16) 0.0445(16) 0.0279(14) 0.0045(12) 0.0060(12) 0.0036(13)
C20 0.0258(13) 0.0417(15) 0.0211(13) 0.0047(11) -0.0017(10) 0.0005(11)
C21 0.0339(15) 0.0486(17) 0.0365(16) -0.0056(13) 0.0015(12) -0.0026(12)
C22 0.051(2) 0.061(2) 0.0445(19) -0.0145(15) -0.0018(15) -0.0098(15)
C23 0.049(2) 0.082(2) 0.0404(19) -0.0025(17) -0.0066(15) -0.0287(17)
C24 0.0336(16) 0.102(3) 0.0314(17) -0.0001(17) 0.0030(13) -0.0217(17)
C25 0.0302(15) 0.066(2) 0.0270(15) 0.0008(13) 0.0032(11) -0.0052(13)
C26 0.0246(12) 0.0212(12) 0.0211(12) -0.0015(9) 0.0060(9) 0.0045(9)
C27 0.0356(14) 0.0240(11) 0.0224(12) 0.0008(10) 0.0017(10) 0.0015(10)
C28 0.0372(14) 0.0242(13) 0.0322(14) -0.0023(10) 0.0059(11) -0.0025(10)
C29 0.0290(13) 0.0318(13) 0.0332(14) -0.0093(11) 0.0010(11) -0.0016(10)
C30 0.0282(13) 0.0370(15) 0.0222(13) -0.0007(10) 0.0010(10) 0.0053(10)
C31 0.0276(13) 0.0242(12) 0.0241(13) 0.0018(10) 0.0076(10) 0.0050(9)
C32 0.0238(12) 0.0208(12) 0.0225(12) 0.0000(9) 0.0004(9) 0.0002(9)
C33 0.0354(14) 0.0267(14) 0.0257(13) -0.0030(10) 0.0070(11) -0.0022(10)
C34 0.0368(14) 0.0382(14) 0.0255(13) 0.0021(11) 0.0094(11) -0.0072(11)
C35 0.0347(14) 0.0250(13) 0.0357(15) 0.0081(11) 0.0029(12) -0.0052(10)
C36 0.0356(14) 0.0193(13) 0.0397(15) -0.0007(11) 0.0081(12) -0.0003(10)
C37 0.0290(13) 0.0233(11) 0.0262(13) 0.0013(10) 0.0065(10) 0.0000(9)
C38 0.0279(12) 0.0173(11) 0.0217(12) -0.0034(9) 0.0036(9) -0.0056(9)
C39 0.0282(13) 0.0212(12) 0.0281(13) -0.0032(10) 0.0042(10) -0.0060(9)
C40 0.0333(14) 0.0258(13) 0.0366(15) -0.0102(11) 0.0144(12) -0.0077(10)
C41 0.0556(18) 0.0287(14) 0.0260(14) -0.0091(11) 0.0197(12) -0.0180(12)
C42 0.0513(17) 0.0271(13) 0.0212(13) 0.0018(10) 0.0030(12) -0.0093(12)
C43 0.0353(14) 0.0222(12) 0.0237(13) -0.0006(10) 0.0036(10) -0.0034(10)
C44 0.0299(13) 0.0254(12) 0.0204(12) 0.0062(9) 0.0082(10) 0.0041(10)
C45 0.0323(14) 0.0353(15) 0.0399(16) 0.0014(12) 0.0057(12) 0.0029(11)
C46 0.0293(15) 0.063(2) 0.0460(18) 0.0126(15) 0.0065(13) 0.0011(13)
C47 0.0361(17) 0.062(2) 0.058(2) 0.0281(17) 0.0151(15) 0.0227(15)
C48 0.0505(19) 0.0380(15) 0.057(2) 0.0156(15) 0.0222(16) 0.0199(14)
C49 0.0393(15) 0.0280(13) 0.0328(14) 0.0078(11) 0.0114(12) 0.0073(11)
B1 0.0262(14) 0.0200(13) 0.0210(13) -0.0002(10) 0.0057(11) 0.0025(10)

loop_
_atom_type_symbol
_atom_type_description
_atom_type_scat_dispersion_real
_atom_type_scat_dispersion_imag
_atom_type_scat_source
C C 0.0033 0.0016 'International Tables Vol C Tables 4.2.6.8 and 6.1.1.4'
H H 0.0000 0.0000 'International Tables Vol C Tables 4.2.6.8 and 6.1.1.4'
B B 0.0013 0.0007 'International Tables Vol C Tables 4.2.6.8 and 6.1.1.4'
Ir Ir -1.4442 7.9887 'International Tables Vol C Tables 4.2.6.8 and 6.1.1.4'
N N 0.0061 0.0033 'International Tables Vol C Tables 4.2.6.8 and 6.1.1.4'
P P 0.1023 0.0942 'International Tables Vol C Tables 4.2.6.8 and 6.1.1.4'

loop_
_geom_angle_atom_site_label_1
_geom_angle_atom_site_label_2
_geom_angle_atom_site_label_3
_geom_angle
_geom_angle_site_symmetry_1
_geom_angle_site_symmetry_3
_geom_angle_publ_flag
N1 Ir1 C6 165.14(13) . . ?
N1 Ir1 C5 156.36(12) . . ?
C6 Ir1 C5 38.30(13) . . ?
N1 Ir1 C1 95.40(9) . . ?
C6 Ir1 C1 81.52(11) . . ?
C5 Ir1 C1 94.59(12) . . ?
N1 Ir1 C2 94.69(10) . . ?
C6 Ir1 C2 91.37(12) . . ?
C5 Ir1 C2 80.93(13) . . ?
C1 Ir1 C2 36.40(10) . . ?
N1 Ir1 P1 81.94(6) . . ?
C6 Ir1 P1 95.08(8) . . ?
C5 Ir1 P1 96.92(9) . . ?
C1 Ir1 P1 156.57(8) . . ?
C2 Ir1 P1 166.56(8) . . ?
C14 P1 C20 109.32(12) . . ?
C14 P1 C12 107.02(11) . . ?
C20 P1 C12 102.48(11) . . ?
C14 P1 Ir1 118.02(8) . . ?
C20 P1 Ir1 114.32(8) . . ?
C12 P1 Ir1 104.05(7) . . ?
C11 N1 C9 105.5(2) . . ?
C11 N1 Ir1 120.50(15) . . ?
C9 N1 Ir1 133.92(17) . . ?
C11 N2 C10 107.9(2) . . ?
C11 N2 C13 125.4(2) . . ?
C10 N2 C13 126.4(2) . . ?
C2 C1 C8 125.1(3) . . ?
C2 C1 Ir1 72.30(16) . . ?
C8 C1 Ir1 109.19(19) . . ?
C2 C1 H1 121.2(17) . . ?
C8 C1 H1 110.7(17) . . ?
Ir1 C1 H1 107.5(16) . . ?
C1 C2 C3 124.3(3) . . ?
C1 C2 Ir1 71.30(16) . . ?
C3 C2 Ir1 110.4(2) . . ?
C1 C2 H2 117.2(18) . . ?
C3 C2 H2 115.5(18) . . ?
Ir1 C2 H2 105.4(17) . . ?
C4 C3 C2 116.3(3) . . ?
C4 C3 H3A 108.2 . . ?
C2 C3 H3A 108.2 . . ?
C4 C3 H3B 108.2 . . ?
C2 C3 H3B 108.2 . . ?
H3A C3 H3B 107.4 . . ?
C3 C4 C5 116.3(3) . . ?
C3 C4 H4A 108.2 . . ?
C5 C4 H4A 108.2 . . ?
C3 C4 H4B 108.2 . . ?
C5 C4 H4B 108.2 . . ?
H4A C4 H4B 107.4 . . ?
C6 C5 C4 124.6(3) . . ?
C6 C5 Ir1 70.80(18) . . ?
C4 C5 Ir1 112.4(2) . . ?
C6 C5 H5 114.6(17) . . ?
C4 C5 H5 114.7(18) . . ?
Ir1 C5 H5 110.5(17) . . ?
C5 C6 C7 123.0(3) . . ?
C5 C6 Ir1 70.90(17) . . ?
C7 C6 Ir1 113.1(2) . . ?
C5 C6 H6 120(2) . . ?
C7 C6 H6 112(2) . . ?
Ir1 C6 H6 108.6(19) . . ?
C8 C7 C6 115.1(3) . . ?
C8 C7 H7A 108.5 . . ?
C6 C7 H7A 108.5 . . ?
C8 C7 H7B 108.5 . . ?
C6 C7 H7B 108.5 . . ?
H7A C7 H7B 107.5 . . ?
C7 C8 C1 116.5(2) . . ?
C7 C8 H8A 108.2 . . ?
C1 C8 H8A 108.2 . . ?
C7 C8 H8B 108.2 . . ?
C1 C8 H8B 108.2 . . ?
H8A C8 H8B 107.3 . . ?
C10 C9 N1 109.2(2) . . ?
C10 C9 H9 125.4 . . ?
N1 C9 H9 125.4 . . ?
C9 C10 N2 107.0(2) . . ?
C9 C10 H10 126.5 . . ?
N2 C10 H10 126.5 . . ?
N2 C11 N1 110.3(2) . . ?
N2 C11 C12 126.4(2) . . ?
N1 C11 C12 123.3(2) . . ?
C11 C12 P1 106.04(15) . . ?
C11 C12 H12A 110.5 . . ?
P1 C12 H12A 110.5 . . ?
C11 C12 H12B 110.5 . . ?
P1 C12 H12B 110.5 . . ?
H12A C12 H12B 108.7 . . ?
N2 C13 H13A 109.5 . . ?
N2 C13 H13B 109.5 . . ?
H13A C13 H13B 109.5 . . ?
N2 C13 H13C 109.5 . . ?
H13A C13 H13C 109.5 . . ?
H13B C13 H13C 109.5 . . ?
C19 C14 C15 119.3(2) . . ?
C19 C14 P1 122.4(2) . . ?
C15 C14 P1 118.04(19) . . ?
C16 C15 C14 120.3(3) . . ?
C16 C15 H15 119.9 . . ?
C14 C15 H15 119.9 . . ?
C17 C16 C15 119.7(3) . . ?
C17 C16 H16 120.1 . . ?
C15 C16 H16 120.1 . . ?
C18 C17 C16 120.5(3) . . ?
C18 C17 H17 119.8 . . ?
C16 C17 H17 119.8 . . ?
C17 C18 C19 120.3(3) . . ?
C17 C18 H18 119.8 . . ?
C19 C18 H18 119.8 . . ?
C14 C19 C18 119.9(3) . . ?
C14 C19 H19 120.0 . . ?
C18 C19 H19 120.0 . . ?
C25 C20 C21 119.8(2) . . ?
C25 C20 P1 118.3(2) . . ?
C21 C20 P1 121.40(19) . . ?
C22 C21 C20 119.8(3) . . ?
C22 C21 H21 120.1 . . ?
C20 C21 H21 120.1 . . ?
C21 C22 C23 119.8(3) . . ?
C21 C22 H22 120.1 . . ?
C23 C22 H22 120.1 . . ?
C24 C23 C22 120.2(3) . . ?
C24 C23 H23 119.9 . . ?
C22 C23 H23 119.9 . . ?
C23 C24 C25 120.7(3) . . ?
C23 C24 H24 119.6 . . ?
C25 C24 H24 119.6 . . ?
C24 C25 C20 119.6(3) . . ?
C24 C25 H25 120.2 . . ?
C20 C25 H25 120.2 . . ?
C31 C26 C27 114.8(2) . . ?
C31 C26 B1 125.4(2) . . ?
C27 C26 B1 119.8(2) . . ?
C28 C27 C26 123.0(2) . . ?
C28 C27 H27 118.5 . . ?
C26 C27 H27 118.5 . . ?
C29 C28 C27 119.8(2) . . ?
C29 C28 H28 120.1 . . ?
C27 C28 H28 120.1 . . ?
C30 C29 C28 119.1(2) . . ?
C30 C29 H29 120.4 . . ?
C28 C29 H29 120.4 . . ?
C29 C30 C31 120.2(2) . . ?
C29 C30 H30 119.9 . . ?
C31 C30 H30 119.9 . . ?
C30 C31 C26 123.1(2) . . ?
C30 C31 H31 118.5 . . ?
C26 C31 H31 118.5 . . ?
C37 C32 C33 114.8(2) . . ?
C37 C32 B1 125.9(2) . . ?
C33 C32 B1 119.2(2) . . ?
C34 C33 C32 122.6(2) . . ?
C34 C33 H33 118.7 . . ?
C32 C33 H33 118.7 . . ?
C35 C34 C33 120.7(2) . . ?
C35 C34 H34 119.7 . . ?
C33 C34 H34 119.7 . . ?
C34 C35 C36 118.6(2) . . ?
C34 C35 H35 120.7 . . ?
C36 C35 H35 120.7 . . ?
C35 C36 C37 120.5(2) . . ?
C35 C36 H36 119.8 . . ?
C37 C36 H36 119.8 . . ?
C36 C37 C32 122.8(2) . . ?
C36 C37 H37 118.6 . . ?
C32 C37 H37 118.6 . . ?
C39 C38 C43 114.7(2) . . ?
C39 C38 B1 122.3(2) . . ?
C43 C38 B1 122.8(2) . . ?
C40 C39 C38 122.9(2) . . ?
C40 C39 H39 118.5 . . ?
C38 C39 H39 118.5 . . ?
C41 C40 C39 120.1(2) . . ?
C41 C40 H40 119.9 . . ?
C39 C40 H40 119.9 . . ?
C40 C41 C42 119.0(2) . . ?
C40 C41 H41 120.5 . . ?
C42 C41 H41 120.5 . . ?
C41 C42 C43 120.3(2) . . ?
C41 C42 H42 119.9 . . ?
C43 C42 H42 119.9 . . ?
C42 C43 C38 122.9(2) . . ?
C42 C43 H43 118.5 . . ?
C38 C43 H43 118.5 . . ?
C49 C44 C45 115.2(2) . . ?
C49 C44 B1 125.4(2) . . ?
C45 C44 B1 119.3(2) . . ?
C46 C45 C44 123.0(3) . . ?
C46 C45 H45 118.5 . . ?
C44 C45 H45 118.5 . . ?
C47 C46 C45 119.8(3) . . ?
C47 C46 H46 120.1 . . ?
C45 C46 H46 120.1 . . ?
C48 C47 C46 119.3(3) . . ?
C48 C47 H47 120.4 . . ?
C46 C47 H47 120.4 . . ?
C47 C48 C49 120.3(3) . . ?
C47 C48 H48 119.9 . . ?
C49 C48 H48 119.9 . . ?
C48 C49 C44 122.4(3) . . ?
C48 C49 H49 118.8 . . ?
C44 C49 H49 118.8 . . ?
C38 B1 C32 113.90(18) . . ?
C38 B1 C44 108.26(18) . . ?
C32 B1 C44 105.21(18) . . ?
C38 B1 C26 105.91(18) . . ?
C32 B1 C26 111.89(18) . . ?
C44 B1 C26 111.74(18) . . ?

loop_
_geom_bond_atom_site_label_1
_geom_bond_atom_site_label_2
_geom_bond_distance
_geom_bond_site_symmetry_2
_geom_bond_publ_flag
Ir1 N1 2.061(2) . ?
Ir1 C6 2.127(3) . ?
Ir1 C5 2.128(3) . ?
Ir1 C1 2.193(3) . ?
Ir1 C2 2.206(3) . ?
Ir1 P1 2.2747(7) . ?
P1 C14 1.808(2) . ?
P1 C20 1.815(3) . ?
P1 C12 1.848(2) . ?
N1 C11 1.351(3) . ?
N1 C9 1.384(3) . ?
N2 C11 1.335(3) . ?
N2 C10 1.372(3) . ?
N2 C13 1.467(3) . ?
C1 C2 1.374(4) . ?
C1 C8 1.512(4) . ?
C1 H1 0.97(3) . ?
C2 C3 1.508(4) . ?
C2 H2 0.92(3) . ?
C3 C4 1.470(5) . ?
C3 H3A 0.9900 . ?
C3 H3B 0.9900 . ?
C4 C5 1.487(5) . ?
C4 H4A 0.9900 . ?
C4 H4B 0.9900 . ?
C5 C6 1.396(5) . ?
C5 H5 0.96(3) . ?
C6 C7 1.523(4) . ?
C6 H6 0.93(3) . ?
C7 C8 1.473(4) . ?
C7 H7A 0.9900 . ?
C7 H7B 0.9900 . ?
C8 H8A 0.9900 . ?
C8 H8B 0.9900 . ?
C9 C10 1.347(4) . ?
C9 H9 0.9500 . ?
C10 H10 0.9500 . ?
C11 C12 1.486(3) . ?
C12 H12A 0.9900 . ?
C12 H12B 0.9900 . ?
C13 H13A 0.9800 . ?
C13 H13B 0.9800 . ?
C13 H13C 0.9800 . ?
C14 C19 1.383(3) . ?
C14 C15 1.396(4) . ?
C15 C16 1.385(4) . ?
C15 H15 0.9500 . ?
C16 C17 1.374(4) . ?
C16 H16 0.9500 . ?
C17 C18 1.372(5) . ?
C17 H17 0.9500 . ?
C18 C19 1.388(4) . ?
C18 H18 0.9500 . ?
C19 H19 0.9500 . ?
C20 C25 1.392(3) . ?
C20 C21 1.393(4) . ?
C21 C22 1.391(4) . ?
C21 H21 0.9500 . ?
C22 C23 1.393(5) . ?
C22 H22 0.9500 . ?
C23 C24 1.366(5) . ?
C23 H23 0.9500 . ?
C24 C25 1.389(4) . ?
C24 H24 0.9500 . ?
C25 H25 0.9500 . ?
C26 C31 1.400(3) . ?
C26 C27 1.406(3) . ?
C26 B1 1.650(3) . ?
C27 C28 1.394(3) . ?
C27 H27 0.9500 . ?
C28 C29 1.385(4) . ?
C28 H28 0.9500 . ?
C29 C30 1.381(3) . ?
C29 H29 0.9500 . ?
C30 C31 1.389(3) . ?
C30 H30 0.9500 . ?
C31 H31 0.9500 . ?
C32 C37 1.400(3) . ?
C32 C33 1.412(3) . ?
C32 B1 1.646(3) . ?
C33 C34 1.385(3) . ?
C33 H33 0.9500 . ?
C34 C35 1.380(3) . ?
C34 H34 0.9500 . ?
C35 C36 1.382(3) . ?
C35 H35 0.9500 . ?
C36 C37 1.389(3) . ?
C36 H36 0.9500 . ?
C37 H37 0.9500 . ?
C38 C39 1.404(3) . ?
C38 C43 1.405(3) . ?
C38 B1 1.643(3) . ?
C39 C40 1.389(3) . ?
C39 H39 0.9500 . ?
C40 C41 1.381(4) . ?
C40 H40 0.9500 . ?
C41 C42 1.382(4) . ?
C41 H41 0.9500 . ?
C42 C43 1.385(3) . ?
C42 H42 0.9500 . ?
C43 H43 0.9500 . ?
C44 C49 1.391(3) . ?
C44 C45 1.402(3) . ?
C44 B1 1.648(3) . ?
C45 C46 1.380(3) . ?
C45 H45 0.9500 . ?
C46 C47 1.380(4) . ?
C46 H46 0.9500 . ?
C47 C48 1.372(5) . ?
C47 H47 0.9500 . ?
C48 C49 1.391(4) . ?
C48 H48 0.9500 . ?
C49 H49 0.9500 . ?

loop_
_geom_torsion_atom_site_label_1
_geom_torsion_atom_site_label_2
_geom_torsion_atom_site_label_3
_geom_torsion_atom_site_label_4
_geom_torsion
_geom_torsion_site_symmetry_1
_geom_torsion_site_symmetry_2
_geom_torsion_site_symmetry_3
_geom_torsion_site_symmetry_4
_geom_torsion_publ_flag
N1 Ir1 P1 C14 133.62(11) . . . . ?
C6 Ir1 P1 C14 -61.04(14) . . . . ?
C5 Ir1 P1 C14 -22.57(13) . . . . ?
C1 Ir1 P1 C14 -141.4(2) . . . . ?
C2 Ir1 P1 C14 57.3(4) . . . . ?
N1 Ir1 P1 C20 -95.70(10) . . . . ?
C6 Ir1 P1 C20 69.65(14) . . . . ?
C5 Ir1 P1 C20 108.12(13) . . . . ?
C1 Ir1 P1 C20 -10.7(2) . . . . ?
C2 Ir1 P1 C20 -172.0(4) . . . . ?
N1 Ir1 P1 C12 15.26(10) . . . . ?
C6 Ir1 P1 C12 -179.40(13) . . . . ?
C5 Ir1 P1 C12 -140.93(13) . . . . ?
C1 Ir1 P1 C12 100.2(2) . . . . ?
C2 Ir1 P1 C12 -61.0(4) . . . . ?
C6 Ir1 N1 C11 -88.3(4) . . . . ?
C5 Ir1 N1 C11 79.9(3) . . . . ?
C1 Ir1 N1 C11 -165.50(19) . . . . ?
C2 Ir1 N1 C11 157.96(19) . . . . ?
P1 Ir1 N1 C11 -8.95(17) . . . . ?
C6 Ir1 N1 C9 89.2(4) . . . . ?
C5 Ir1 N1 C9 -102.6(3) . . . . ?
C1 Ir1 N1 C9 12.0(3) . . . . ?
C2 Ir1 N1 C9 -24.5(3) . . . . ?
P1 Ir1 N1 C9 168.6(2) . . . . ?
N1 Ir1 C1 C2 -90.59(18) . . . . ?
C6 Ir1 C1 C2 104.1(2) . . . . ?
C5 Ir1 C1 C2 68.0(2) . . . . ?
P1 Ir1 C1 C2 -172.76(16) . . . . ?
N1 Ir1 C1 C8 147.56(19) . . . . ?
C6 Ir1 C1 C8 -17.8(2) . . . . ?
C5 Ir1 C1 C8 -53.9(2) . . . . ?
C2 Ir1 C1 C8 -121.9(3) . . . . ?
P1 Ir1 C1 C8 65.4(3) . . . . ?
C8 C1 C2 C3 -1.0(5) . . . . ?
Ir1 C1 C2 C3 -102.4(3) . . . . ?
C8 C1 C2 Ir1 101.4(3) . . . . ?
N1 Ir1 C2 C1 92.74(18) . . . . ?
C6 Ir1 C2 C1 -73.7(2) . . . . ?
C5 Ir1 C2 C1 -110.7(2) . . . . ?
P1 Ir1 C2 C1 167.6(3) . . . . ?
N1 Ir1 C2 C3 -146.6(2) . . . . ?
C6 Ir1 C2 C3 47.0(2) . . . . ?
C5 Ir1 C2 C3 10.0(2) . . . . ?
C1 Ir1 C2 C3 120.6(3) . . . . ?
P1 Ir1 C2 C3 -71.8(5) . . . . ?
C1 C2 C3 C4 79.1(5) . . . . ?
Ir1 C2 C3 C4 -1.7(4) . . . . ?
C2 C3 C4 C5 -12.5(6) . . . . ?
C3 C4 C5 C6 -60.6(5) . . . . ?
C3 C4 C5 Ir1 20.9(5) . . . . ?
N1 Ir1 C5 C6 -175.1(2) . . . . ?
C1 Ir1 C5 C6 70.1(2) . . . . ?
C2 Ir1 C5 C6 104.0(2) . . . . ?
P1 Ir1 C5 C6 -89.45(18) . . . . ?
N1 Ir1 C5 C4 64.4(4) . . . . ?
C6 Ir1 C5 C4 -120.5(4) . . . . ?
C1 Ir1 C5 C4 -50.4(3) . . . . ?
C2 Ir1 C5 C4 -16.5(3) . . . . ?
P1 Ir1 C5 C4 150.1(3) . . . . ?
C4 C5 C6 C7 -1.2(5) . . . . ?
Ir1 C5 C6 C7 -105.7(3) . . . . ?
C4 C5 C6 Ir1 104.5(3) . . . . ?
N1 Ir1 C6 C5 172.4(3) . . . . ?
C1 Ir1 C6 C5 -108.6(2) . . . . ?
C2 Ir1 C6 C5 -73.5(2) . . . . ?
P1 Ir1 C6 C5 94.73(19) . . . . ?
N1 Ir1 C6 C7 -69.0(5) . . . . ?
C5 Ir1 C6 C7 118.6(4) . . . . ?
C1 Ir1 C6 C7 10.0(3) . . . . ?
C2 Ir1 C6 C7 45.2(3) . . . . ?
P1 Ir1 C6 C7 -146.7(3) . . . . ?
C5 C6 C7 C8 81.6(5) . . . . ?
Ir1 C6 C7 C8 0.1(5) . . . . ?
C6 C7 C8 C1 -16.4(5) . . . . ?
C2 C1 C8 C7 -57.8(4) . . . . ?
Ir1 C1 C8 C7 23.7(4) . . . . ?
C11 N1 C9 C10 0.4(3) . . . . ?
Ir1 N1 C9 C10 -177.42(19) . . . . ?
N1 C9 C10 N2 0.1(3) . . . . ?
C11 N2 C10 C9 -0.6(3) . . . . ?
C13 N2 C10 C9 -174.6(2) . . . . ?
C10 N2 C11 N1 0.8(3) . . . . ?
C13 N2 C11 N1 174.9(2) . . . . ?
C10 N2 C11 C12 -177.8(2) . . . . ?
C13 N2 C11 C12 -3.8(4) . . . . ?
C9 N1 C11 N2 -0.7(3) . . . . ?
Ir1 N1 C11 N2 177.40(15) . . . . ?
C9 N1 C11 C12 178.0(2) . . . . ?
Ir1 N1 C11 C12 -3.9(3) . . . . ?
N2 C11 C12 P1 -164.21(19) . . . . ?
N1 C11 C12 P1 17.3(3) . . . . ?
C14 P1 C12 C11 -146.09(16) . . . . ?
C20 P1 C12 C11 98.93(17) . . . . ?
Ir1 P1 C12 C11 -20.43(16) . . . . ?
C20 P1 C14 C19 -17.7(2) . . . . ?
C12 P1 C14 C19 -128.0(2) . . . . ?
Ir1 P1 C14 C19 115.3(2) . . . . ?
C20 P1 C14 C15 168.86(19) . . . . ?
C12 P1 C14 C15 58.6(2) . . . . ?
Ir1 P1 C14 C15 -58.2(2) . . . . ?
C19 C14 C15 C16 0.5(4) . . . . ?
P1 C14 C15 C16 174.2(2) . . . . ?
C14 C15 C16 C17 -1.0(4) . . . . ?
C15 C16 C17 C18 1.1(4) . . . . ?
C16 C17 C18 C19 -0.7(5) . . . . ?
C15 C14 C19 C18 -0.2(4) . . . . ?
P1 C14 C19 C18 -173.5(2) . . . . ?
C17 C18 C19 C14 0.3(4) . . . . ?
C14 P1 C20 C25 136.4(2) . . . . ?
C12 P1 C20 C25 -110.3(2) . . . . ?
Ir1 P1 C20 C25 1.6(2) . . . . ?
C14 P1 C20 C21 -51.2(2) . . . . ?
C12 P1 C20 C21 62.1(2) . . . . ?
Ir1 P1 C20 C21 174.01(18) . . . . ?
C25 C20 C21 C22 -0.6(4) . . . . ?
P1 C20 C21 C22 -172.8(2) . . . . ?
C20 C21 C22 C23 1.0(5) . . . . ?
C21 C22 C23 C24 -0.5(5) . . . . ?
C22 C23 C24 C25 -0.4(5) . . . . ?
C23 C24 C25 C20 0.9(5) . . . . ?
C21 C20 C25 C24 -0.4(4) . . . . ?
P1 C20 C25 C24 172.1(2) . . . . ?
C31 C26 C27 C28 -2.0(3) . . . . ?
B1 C26 C27 C28 179.1(2) . . . . ?
C26 C27 C28 C29 1.0(4) . . . . ?
C27 C28 C29 C30 0.4(4) . . . . ?
C28 C29 C30 C31 -0.7(4) . . . . ?
C29 C30 C31 C26 -0.4(4) . . . . ?
C27 C26 C31 C30 1.7(3) . . . . ?
B1 C26 C31 C30 -179.5(2) . . . . ?
C37 C32 C33 C34 0.4(3) . . . . ?
B1 C32 C33 C34 176.5(2) . . . . ?
C32 C33 C34 C35 -0.7(4) . . . . ?
C33 C34 C35 C36 0.2(4) . . . . ?
C34 C35 C36 C37 0.5(4) . . . . ?
C35 C36 C37 C32 -0.8(4) . . . . ?
C33 C32 C37 C36 0.3(3) . . . . ?
B1 C32 C37 C36 -175.5(2) . . . . ?
C43 C38 C39 C40 -0.2(3) . . . . ?
B1 C38 C39 C40 -175.6(2) . . . . ?
C38 C39 C40 C41 0.3(3) . . . . ?
C39 C40 C41 C42 -0.3(3) . . . . ?
C40 C41 C42 C43 0.1(4) . . . . ?
C41 C42 C43 C38 -0.1(4) . . . . ?
C39 C38 C43 C42 0.1(3) . . . . ?
B1 C38 C43 C42 175.4(2) . . . . ?
C49 C44 C45 C46 0.0(4) . . . . ?
B1 C44 C45 C46 -176.3(2) . . . . ?
C44 C45 C46 C47 0.2(4) . . . . ?
C45 C46 C47 C48 -0.3(4) . . . . ?
C46 C47 C48 C49 0.4(4) . . . . ?
C47 C48 C49 C44 -0.3(4) . . . . ?
C45 C44 C49 C48 0.1(4) . . . . ?
B1 C44 C49 C48 176.1(2) . . . . ?
C39 C38 B1 C32 -54.3(3) . . . . ?
C43 C38 B1 C32 130.8(2) . . . . ?
C39 C38 B1 C44 -170.9(2) . . . . ?
C43 C38 B1 C44 14.1(3) . . . . ?
C39 C38 B1 C26 69.1(3) . . . . ?
C43 C38 B1 C26 -105.9(2) . . . . ?
C37 C32 B1 C38 -1.0(3) . . . . ?
C33 C32 B1 C38 -176.7(2) . . . . ?
C37 C32 B1 C44 117.4(2) . . . . ?
C33 C32 B1 C44 -58.3(3) . . . . ?
C37 C32 B1 C26 -121.1(2) . . . . ?
C33 C32 B1 C26 63.2(3) . . . . ?
C49 C44 B1 C38 -103.3(3) . . . . ?
C45 C44 B1 C38 72.5(3) . . . . ?
C49 C44 B1 C32 134.5(2) . . . . ?
C45 C44 B1 C32 -49.6(3) . . . . ?
C49 C44 B1 C26 12.9(3) . . . . ?
C45 C44 B1 C26 -171.2(2) . . . . ?
C31 C26 B1 C38 -128.1(2) . . . . ?
C27 C26 B1 C38 50.7(3) . . . . ?
C31 C26 B1 C32 -3.5(3) . . . . ?
C27 C26 B1 C32 175.3(2) . . . . ?
C31 C26 B1 C44 114.2(2) . . . . ?
C27 C26 B1 C44 -67.0(3) . . . . ?
